data_4072791
loop_
_publ_author_name
'Paneque, Margarita'
'Posadas, Cristina M.'
'Poveda, Manuel L.'
'Rend\'on, Nuria'
'Santos, Laura L.'
'\'Alvarez, Eleuterio'
'Salazar, Ver\'onica'
'Mereiter, Kurt'
'O\~nate, Enrique'

_publ_section_title
;
 Metallacycloheptatrienes of Iridium(III):&#x00A0; Synthesis and
 Reactivity
;
_journal_issue 14
_journal_name_full Organometallics
_journal_page_first 3403
_journal_paper_doi 10.1021/om061036o
_journal_volume 26
_journal_year 2007
_chemical_formula_moiety 'C27 H38 B Ir N6 O8'
_chemical_formula_sum 'C27 H38 B Ir N6 O8'
_chemical_formula_weight 777.64
_chemical_name_common 'compound (18)'
_chemical_name_systematic
; 
 ? 
;
_space_group_IT_number 14
_symmetry_cell_setting monoclinic
_symmetry_space_group_name_Hall '-P 2ybc'
_symmetry_space_group_name_H-M 'P 1 21/c 1'
_atom_sites_solution_hydrogens geom
_atom_sites_solution_primary direct
_atom_sites_solution_secondary difmap
_audit_creation_method SHELXL-97
_cell_angle_alpha 90.00
_cell_angle_beta 94.062(1)
_cell_angle_gamma 90.00
_cell_formula_units_Z 4
_cell_length_a 17.0603(7)
_cell_length_b 9.7334(4)
_cell_length_c 18.5643(7)
_cell_measurement_reflns_used 9084
_cell_measurement_temperature 173(2)
_cell_measurement_theta_max 30.01
_cell_measurement_theta_min 2.68
_cell_volume 3074.9(2)
_computing_cell_refinement 'Bruker SAINT'
_computing_data_collection 'Bruker SMART'
_computing_data_reduction 'Bruker SAINT, SADABS, XPREP'
_computing_molecular_graphics 'Bruker SHELXTL'
_computing_publication_material 'Bruker SHELXTL'
_computing_structure_refinement 'SHELXL-97 (Sheldrick, 1997)'
_computing_structure_solution 'SHELXS-97 (Sheldrick, 1997)'
_diffrn_ambient_temperature 173(2)
_diffrn_measured_fraction_theta_full 0.993
_diffrn_measured_fraction_theta_max 0.993
_diffrn_measurement_device_type 'Bruker Smart APEX CCD 3-axis system'
_diffrn_measurement_method '\w rotations with narrow frames'
_diffrn_radiation_monochromator graphite
_diffrn_radiation_source 'normal-focus sealed tube'
_diffrn_radiation_type MoK\a
_diffrn_radiation_wavelength 0.71073
_diffrn_reflns_av_R_equivalents 0.0202
_diffrn_reflns_av_sigmaI/netI 0.0158
_diffrn_reflns_limit_h_max 23
_diffrn_reflns_limit_h_min -24
_diffrn_reflns_limit_k_max 13
_diffrn_reflns_limit_k_min -13
_diffrn_reflns_limit_l_max 26
_diffrn_reflns_limit_l_min -26
_diffrn_reflns_number 45236
_diffrn_reflns_theta_full 30.01
_diffrn_reflns_theta_max 30.01
_diffrn_reflns_theta_min 2.20
_diffrn_standards_decay_% 0
_exptl_absorpt_coefficient_mu 4.399
_exptl_absorpt_correction_T_max 0.54
_exptl_absorpt_correction_T_min 0.33
_exptl_absorpt_correction_type multi-scan
_exptl_absorpt_process_details 'program SADABS, V2.10'
_exptl_crystal_colour yellow
_exptl_crystal_density_diffrn 1.680
_exptl_crystal_density_method 'not measured'
_exptl_crystal_description prism
_exptl_crystal_F_000 1552
_exptl_crystal_size_max 0.48
_exptl_crystal_size_mid 0.23
_exptl_crystal_size_min 0.14
_refine_diff_density_max 0.759
_refine_diff_density_min -0.793
_refine_diff_density_rms 0.071
_refine_ls_extinction_method none
_refine_ls_goodness_of_fit_ref 1.131
_refine_ls_hydrogen_treatment mixed
_refine_ls_matrix_type full
_refine_ls_number_parameters 398
_refine_ls_number_reflns 8924
_refine_ls_number_restraints 0
_refine_ls_restrained_S_all 1.131
_refine_ls_R_factor_all 0.0215
_refine_ls_R_factor_gt 0.0195
_refine_ls_shift/su_max 0.002
_refine_ls_shift/su_mean 0.000
_refine_ls_structure_factor_coef Fsqd
_refine_ls_weighting_details 'calc w=1/[\s^2^(Fo^2^)+(0.0141P)^2^+2.7921P] where P=(Fo^2^+2Fc^2^)/3'
_refine_ls_weighting_scheme calc
_refine_ls_wR_factor_gt 0.0430
_refine_ls_wR_factor_ref 0.0436
_reflns_number_gt 8407
_reflns_number_total 8924
_reflns_threshold_expression >2sigma(I)
_cod_data_source_file om061036o-file001.cif
_cod_data_source_block 18-915
_cod_depositor_comments
;
The following automatic conversions were performed:

'_symmetry_cell_setting' value 'Monoclinic' changed to 'monoclinic'
according to /home/saulius/struct/CIF-dictionaries/cif_core.dic
dictionary named 'cif_core.dic' version 2.4.1 from 2010-06-29.

Automatic conversion script
Id: cif_fix_values 1715 2011-07-08 13:25:40Z adriana 
;
_cod_original_sg_symbol_H-M P2(1)/c
_cod_database_code 4072791

loop_
_symmetry_equiv_pos_as_xyz
'x, y, z'
'-x, y+1/2, -z+1/2'
'-x, -y, -z'
'x, -y-1/2, z-1/2'

loop_
_atom_site_label
_atom_site_type_symbol
_atom_site_fract_x
_atom_site_fract_y
_atom_site_fract_z
_atom_site_U_iso_or_equiv
_atom_site_adp_type
_atom_site_occupancy
_atom_site_symmetry_multiplicity
_atom_site_calc_flag
_atom_site_refinement_flags
Ir Ir 0.229131(4) 0.406316(7) 0.475518(4) 0.01927(2) Uani 1 1 d .
H1 H 0.1863(15) 0.383(3) 0.4037(14) 0.033(7) Uiso 1 1 d .
B B 0.15914(15) 0.3957(2) 0.62797(13) 0.0287(5) Uani 1 1 d .
H0B H 0.1355 0.3888 0.6756 0.034 Uiso 1 1 calc R
N11 N 0.14911(10) 0.25797(17) 0.58674(9) 0.0256(3) Uani 1 1 d .
N12 N 0.16840(9) 0.24946(16) 0.51617(9) 0.0224(3) Uani 1 1 d .
C13 C 0.13846(12) 0.1322(2) 0.48850(12) 0.0271(4) Uani 1 1 d .
C14 C 0.10126(13) 0.0624(2) 0.54260(13) 0.0326(5) Uani 1 1 d .
H14 H 0.0760 -0.0244 0.5383 0.039 Uiso 1 1 calc R
C15 C 0.10843(12) 0.1441(2) 0.60311(12) 0.0308(4) Uani 1 1 d .
C16 C 0.14291(15) 0.0916(2) 0.41192(13) 0.0357(5) Uani 1 1 d .
H16A H 0.1861 0.0262 0.4080 0.054 Uiso 1 1 calc R
H16B H 0.1523 0.1732 0.3829 0.054 Uiso 1 1 calc R
H16C H 0.0933 0.0485 0.3942 0.054 Uiso 1 1 calc R
C17 C 0.07939(15) 0.1183(3) 0.67600(14) 0.0424(6) Uani 1 1 d .
H17A H 0.1220 0.1346 0.7132 0.064 Uiso 1 1 calc R
H17B H 0.0615 0.0229 0.6789 0.064 Uiso 1 1 calc R
H17C H 0.0356 0.1804 0.6837 0.064 Uiso 1 1 calc R
N21 N 0.11736(10) 0.50880(18) 0.58162(10) 0.0276(3) Uani 1 1 d .
N22 N 0.13996(10) 0.53050(17) 0.51304(9) 0.0242(3) Uani 1 1 d .
C23 C 0.09483(12) 0.6313(2) 0.48379(13) 0.0297(4) Uani 1 1 d .
C24 C 0.04235(13) 0.6746(2) 0.53378(14) 0.0362(5) Uani 1 1 d .
H24 H 0.0034 0.7441 0.5270 0.043 Uiso 1 1 calc R
C25 C 0.05829(13) 0.5968(2) 0.59450(14) 0.0348(5) Uani 1 1 d .
C26 C 0.10406(16) 0.6824(3) 0.40942(14) 0.0435(6) Uani 1 1 d .
H26A H 0.1167 0.6053 0.3783 0.065 Uiso 1 1 calc R
H26B H 0.1466 0.7501 0.4105 0.065 Uiso 1 1 calc R
H26C H 0.0549 0.7255 0.3904 0.065 Uiso 1 1 calc R
C27 C 0.02310(18) 0.6047(3) 0.66603(18) 0.0539(7) Uani 1 1 d .
H27A H 0.0156 0.5116 0.6845 0.081 Uiso 1 1 calc R
H27B H -0.0277 0.6517 0.6602 0.081 Uiso 1 1 calc R
H27C H 0.0584 0.6558 0.7002 0.081 Uiso 1 1 calc R
N31 N 0.24650(10) 0.43137(18) 0.63935(9) 0.0258(3) Uani 1 1 d .
N32 N 0.29101(10) 0.44395(18) 0.58060(9) 0.0241(3) Uani 1 1 d .
C33 C 0.36286(12) 0.4829(2) 0.60595(12) 0.0285(4) Uani 1 1 d .
C34 C 0.36490(14) 0.4933(2) 0.68120(12) 0.0352(5) Uani 1 1 d .
H34 H 0.4090 0.5177 0.7128 0.042 Uiso 1 1 calc R
C35 C 0.29081(14) 0.4612(2) 0.70063(11) 0.0320(4) Uani 1 1 d .
C36 C 0.42803(13) 0.5096(3) 0.55900(13) 0.0359(5) Uani 1 1 d .
H36A H 0.4172 0.4630 0.5126 0.054 Uiso 1 1 calc R
H36B H 0.4773 0.4747 0.5825 0.054 Uiso 1 1 calc R
H36C H 0.4326 0.6087 0.5510 0.054 Uiso 1 1 calc R
C37 C 0.25862(19) 0.4620(3) 0.77313(12) 0.0454(6) Uani 1 1 d .
H37A H 0.2313 0.3751 0.7806 0.068 Uiso 1 1 calc R
H37B H 0.2216 0.5385 0.7760 0.068 Uiso 1 1 calc R
H37C H 0.3017 0.4728 0.8105 0.068 Uiso 1 1 calc R
C41 C 0.34033(12) 0.1699(2) 0.48281(11) 0.0247(4) Uani 1 1 d .
C42 C 0.31652(11) 0.29412(19) 0.43859(10) 0.0214(3) Uani 1 1 d .
C43 C 0.35944(12) 0.3270(2) 0.38188(11) 0.0256(4) Uani 1 1 d .
C44 C 0.42376(13) 0.2382(2) 0.36038(12) 0.0302(4) Uani 1 1 d .
O45 O 0.30896(9) 0.05902(15) 0.47924(9) 0.0335(3) Uani 1 1 d .
O46 O 0.39726(9) 0.20234(17) 0.53358(9) 0.0350(3) Uani 1 1 d .
C47 C 0.42017(19) 0.0942(3) 0.58347(17) 0.0547(8) Uani 1 1 d .
H47A H 0.4611 0.1280 0.6187 0.082 Uiso 1 1 calc R
H47B H 0.4405 0.0163 0.5570 0.082 Uiso 1 1 calc R
H47C H 0.3745 0.0647 0.6087 0.082 Uiso 1 1 calc R
O48 O 0.44230(12) 0.12948(19) 0.38767(12) 0.0517(5) Uani 1 1 d .
O49 O 0.46044(9) 0.28843(17) 0.30383(8) 0.0341(3) Uani 1 1 d .
C410 C 0.52445(15) 0.2045(3) 0.28171(15) 0.0441(6) Uani 1 1 d .
H41A H 0.5471 0.2470 0.2401 0.066 Uiso 1 1 calc R
H41B H 0.5047 0.1127 0.2684 0.066 Uiso 1 1 calc R
H41C H 0.5649 0.1968 0.3217 0.066 Uiso 1 1 calc R
C51 C 0.32935(13) 0.5775(2) 0.38714(11) 0.0269(4) Uani 1 1 d .
C52 C 0.34446(14) 0.4583(2) 0.33824(11) 0.0297(4) Uani 1 1 d .
H52 H 0.3932 0.4794 0.3135 0.036 Uiso 1 1 calc R
C53 C 0.27690(16) 0.4399(2) 0.27932(12) 0.0356(5) Uani 1 1 d .
H53A H 0.2922 0.3690 0.2447 0.043 Uiso 1 1 calc R
H53B H 0.2299 0.4059 0.3021 0.043 Uiso 1 1 calc R
C54 C 0.25566(16) 0.5708(2) 0.23823(13) 0.0366(5) Uani 1 1 d .
O55 O 0.28642(8) 0.57689(13) 0.43767(7) 0.0238(3) Uani 1 1 d .
O56 O 0.37097(10) 0.68651(16) 0.37314(9) 0.0374(4) Uani 1 1 d .
C57 C 0.35829(17) 0.8078(2) 0.41675(15) 0.0432(6) Uani 1 1 d .
H57A H 0.3915 0.8830 0.4015 0.065 Uiso 1 1 calc R
H57B H 0.3719 0.7868 0.4677 0.065 Uiso 1 1 calc R
H57C H 0.3030 0.8352 0.4104 0.065 Uiso 1 1 calc R
O58 O 0.23012(17) 0.6701(2) 0.26604(11) 0.0695(7) Uani 1 1 d .
O59 O 0.26596(11) 0.56139(19) 0.16877(9) 0.0413(4) Uani 1 1 d .
C510 C 0.24410(18) 0.6802(3) 0.12397(14) 0.0465(6) Uani 1 1 d .
H51A H 0.2558 0.6617 0.0740 0.070 Uiso 1 1 calc R
H51B H 0.2740 0.7606 0.1419 0.070 Uiso 1 1 calc R
H51C H 0.1878 0.6982 0.1259 0.070 Uiso 1 1 calc R

loop_
_atom_site_aniso_label
_atom_site_aniso_U_11
_atom_site_aniso_U_22
_atom_site_aniso_U_33
_atom_site_aniso_U_23
_atom_site_aniso_U_13
_atom_site_aniso_U_12
Ir 0.01928(4) 0.01924(4) 0.01930(4) -0.00005(3) 0.00148(2) 0.00210(3)
B 0.0316(11) 0.0300(11) 0.0256(10) -0.0012(9) 0.0097(9) 0.0004(9)
N11 0.0251(8) 0.0260(8) 0.0263(8) 0.0030(6) 0.0064(6) 0.0005(6)
N12 0.0226(7) 0.0194(7) 0.0255(8) -0.0002(6) 0.0046(6) 0.0002(6)
C13 0.0232(9) 0.0209(9) 0.0369(11) -0.0003(8) 0.0003(8) 0.0009(7)
C14 0.0257(10) 0.0254(10) 0.0465(13) 0.0051(9) 0.0007(9) -0.0034(8)
C15 0.0246(9) 0.0300(10) 0.0383(11) 0.0104(9) 0.0056(8) 0.0014(8)
C16 0.0379(12) 0.0309(11) 0.0377(12) -0.0078(9) -0.0022(9) -0.0011(9)
C17 0.0382(13) 0.0472(14) 0.0427(13) 0.0163(11) 0.0099(10) -0.0032(10)
N21 0.0250(8) 0.0270(8) 0.0318(9) -0.0031(7) 0.0093(7) 0.0024(7)
N22 0.0223(7) 0.0220(8) 0.0284(8) -0.0001(6) 0.0026(6) 0.0018(6)
C23 0.0229(9) 0.0229(9) 0.0425(12) -0.0014(8) -0.0032(8) 0.0037(7)
C24 0.0238(10) 0.0267(10) 0.0582(15) -0.0068(10) 0.0029(10) 0.0050(8)
C25 0.0248(10) 0.0303(11) 0.0503(14) -0.0089(10) 0.0108(9) 0.0014(8)
C26 0.0440(14) 0.0378(13) 0.0474(14) 0.0087(11) -0.0048(11) 0.0137(11)
C27 0.0489(16) 0.0521(16) 0.0642(19) -0.0072(14) 0.0298(14) 0.0105(13)
N31 0.0305(9) 0.0275(8) 0.0194(7) -0.0016(6) 0.0026(6) 0.0006(7)
N32 0.0222(7) 0.0296(8) 0.0201(7) -0.0010(6) -0.0009(6) -0.0017(6)
C33 0.0266(10) 0.0253(9) 0.0326(10) -0.0019(8) -0.0045(8) -0.0011(8)
C34 0.0400(12) 0.0313(11) 0.0319(11) -0.0025(9) -0.0140(9) -0.0014(9)
C35 0.0466(13) 0.0258(10) 0.0226(9) -0.0007(8) -0.0044(9) 0.0035(9)
C36 0.0234(10) 0.0397(12) 0.0440(13) -0.0016(10) -0.0023(9) -0.0043(9)
C37 0.0723(18) 0.0417(13) 0.0220(10) -0.0017(9) 0.0014(11) 0.0012(13)
C41 0.0251(9) 0.0229(9) 0.0267(9) 0.0024(7) 0.0066(7) 0.0054(7)
C42 0.0244(8) 0.0188(8) 0.0210(8) 0.0009(6) 0.0008(7) 0.0011(7)
C43 0.0308(10) 0.0202(8) 0.0265(9) 0.0020(7) 0.0074(8) 0.0060(7)
C44 0.0319(10) 0.0266(10) 0.0332(10) -0.0004(8) 0.0108(8) 0.0031(8)
O45 0.0339(8) 0.0217(7) 0.0451(9) 0.0029(6) 0.0046(7) 0.0026(6)
O46 0.0337(8) 0.0309(8) 0.0390(9) 0.0089(7) -0.0079(7) 0.0034(6)
C47 0.0542(17) 0.0535(17) 0.0537(17) 0.0252(14) -0.0154(13) 0.0062(13)
O48 0.0538(11) 0.0373(9) 0.0680(13) 0.0174(9) 0.0334(10) 0.0229(8)
O49 0.0363(8) 0.0342(8) 0.0337(8) -0.0039(7) 0.0155(6) 0.0015(7)
C410 0.0387(12) 0.0438(14) 0.0525(15) -0.0136(12) 0.0232(11) 0.0000(10)
C51 0.0337(10) 0.0222(9) 0.0253(9) 0.0051(7) 0.0054(8) 0.0035(8)
C52 0.0404(11) 0.0228(9) 0.0269(10) 0.0003(8) 0.0093(8) 0.0036(8)
C53 0.0533(14) 0.0258(10) 0.0272(10) 0.0004(8) 0.0000(10) 0.0021(9)
C54 0.0492(14) 0.0292(11) 0.0305(11) 0.0013(8) -0.0032(10) 0.0017(9)
O55 0.0282(7) 0.0193(6) 0.0243(7) 0.0012(5) 0.0054(5) 0.0002(5)
O56 0.0495(10) 0.0233(7) 0.0419(9) 0.0031(6) 0.0210(8) -0.0018(7)
C57 0.0580(16) 0.0245(11) 0.0488(14) -0.0022(10) 0.0154(12) -0.0073(10)
O58 0.118(2) 0.0493(12) 0.0430(11) 0.0079(9) 0.0168(12) 0.0374(13)
O59 0.0553(11) 0.0406(9) 0.0274(8) 0.0029(7) -0.0020(7) 0.0081(8)
C510 0.0608(17) 0.0419(14) 0.0353(13) 0.0109(11) -0.0065(12) -0.0015(12)

loop_
_atom_type_symbol
_atom_type_description
_atom_type_scat_dispersion_real
_atom_type_scat_dispersion_imag
_atom_type_scat_source
C C 0.0033 0.0016 'International Tables Vol C Tables 4.2.6.8 and 6.1.1.4'
H H 0.0000 0.0000 'International Tables Vol C Tables 4.2.6.8 and 6.1.1.4'
B B 0.0013 0.0007 'International Tables Vol C Tables 4.2.6.8 and 6.1.1.4'
N N 0.0061 0.0033 'International Tables Vol C Tables 4.2.6.8 and 6.1.1.4'
O O 0.0106 0.0060 'International Tables Vol C Tables 4.2.6.8 and 6.1.1.4'
Ir Ir -1.4442 7.9887 'International Tables Vol C Tables 4.2.6.8 and 6.1.1.4'

loop_
_geom_angle_atom_site_label_1
_geom_angle_atom_site_label_2
_geom_angle_atom_site_label_3
_geom_angle
C42 Ir N12 97.43(7)
C42 Ir O55 86.59(6)
N12 Ir O55 175.89(6)
C42 Ir N22 177.82(7)
N12 Ir N22 84.74(6)
O55 Ir N22 91.23(6)
C42 Ir N32 94.16(7)
N12 Ir N32 91.23(6)
O55 Ir N32 87.64(6)
N22 Ir N32 85.57(6)
C42 Ir H1 86.6(10)
N12 Ir H1 89.3(10)
O55 Ir H1 91.7(10)
N22 Ir H1 93.6(10)
N32 Ir H1 178.9(10)
N31 B N21 108.81(17)
N31 B N11 109.72(17)
N21 B N11 108.20(18)
N31 B H0B 110.0
N21 B H0B 110.0
N11 B H0B 110.0
C15 N11 N12 108.99(17)
C15 N11 B 129.72(18)
N12 N11 B 119.85(16)
C13 N12 N11 107.84(16)
C13 N12 Ir 133.87(14)
N11 N12 Ir 118.27(12)
N12 C13 C14 108.55(19)
N12 C13 C16 123.45(19)
C14 C13 C16 127.9(2)
C15 C14 C13 106.69(19)
C15 C14 H14 126.7
C13 C14 H14 126.7
N11 C15 C14 107.91(19)
N11 C15 C17 123.3(2)
C14 C15 C17 128.8(2)
C13 C16 H16A 109.5
C13 C16 H16B 109.5
H16A C16 H16B 109.5
C13 C16 H16C 109.5
H16A C16 H16C 109.5
H16B C16 H16C 109.5
C15 C17 H17A 109.5
C15 C17 H17B 109.5
H17A C17 H17B 109.5
C15 C17 H17C 109.5
H17A C17 H17C 109.5
H17B C17 H17C 109.5
C25 N21 N22 109.10(18)
C25 N21 B 132.28(19)
N22 N21 B 118.61(16)
C23 N22 N21 107.33(17)
C23 N22 Ir 134.17(15)
N21 N22 Ir 118.47(12)
N22 C23 C24 109.2(2)
N22 C23 C26 121.8(2)
C24 C23 C26 129.1(2)
C25 C24 C23 106.28(19)
C25 C24 H24 126.9
C23 C24 H24 126.9
N21 C25 C24 108.1(2)
N21 C25 C27 122.5(2)
C24 C25 C27 129.3(2)
C23 C26 H26A 109.5
C23 C26 H26B 109.5
H26A C26 H26B 109.5
C23 C26 H26C 109.5
H26A C26 H26C 109.5
H26B C26 H26C 109.5
C25 C27 H27A 109.5
C25 C27 H27B 109.5
H27A C27 H27B 109.5
C25 C27 H27C 109.5
H27A C27 H27C 109.5
H27B C27 H27C 109.5
C35 N31 N32 109.90(18)
C35 N31 B 130.23(18)
N32 N31 B 119.79(16)
C33 N32 N31 106.83(16)
C33 N32 Ir 137.40(14)
N31 N32 Ir 115.71(12)
N32 C33 C34 109.25(19)
N32 C33 C36 123.33(19)
C34 C33 C36 127.4(2)
C35 C34 C33 106.70(19)
C35 C34 H34 126.6
C33 C34 H34 126.6
N31 C35 C34 107.31(19)
N31 C35 C37 122.8(2)
C34 C35 C37 129.9(2)
C33 C36 H36A 109.5
C33 C36 H36B 109.5
H36A C36 H36B 109.5
C33 C36 H36C 109.5
H36A C36 H36C 109.5
H36B C36 H36C 109.5
C35 C37 H37A 109.5
C35 C37 H37B 109.5
H37A C37 H37B 109.5
C35 C37 H37C 109.5
H37A C37 H37C 109.5
H37B C37 H37C 109.5
O45 C41 O46 123.11(19)
O45 C41 C42 126.14(19)
O46 C41 C42 110.39(17)
C43 C42 C41 118.20(17)
C43 C42 Ir 126.06(14)
C41 C42 Ir 115.48(13)
C42 C43 C44 121.50(18)
C42 C43 C52 121.91(17)
C44 C43 C52 116.58(17)
O48 C44 O49 121.45(19)
O48 C44 C43 125.4(2)
O49 C44 C43 113.15(18)
C41 O46 C47 115.48(19)
O46 C47 H47A 109.5
O46 C47 H47B 109.5
H47A C47 H47B 109.5
O46 C47 H47C 109.5
H47A C47 H47C 109.5
H47B C47 H47C 109.5
C44 O49 C410 114.63(18)
O49 C410 H41A 109.5
O49 C410 H41B 109.5
H41A C410 H41B 109.5
O49 C410 H41C 109.5
H41A C410 H41C 109.5
H41B C410 H41C 109.5
O55 C51 O56 120.93(19)
O55 C51 C52 126.35(19)
O56 C51 C52 112.64(18)
C51 C52 C43 110.76(17)
C51 C52 C53 111.47(18)
C43 C52 C53 111.57(18)
C51 C52 H52 107.6
C43 C52 H52 107.6
C53 C52 H52 107.6
C54 C53 C52 113.51(19)
C54 C53 H53A 108.9
C52 C53 H53A 108.9
C54 C53 H53B 108.9
C52 C53 H53B 108.9
H53A C53 H53B 107.7
O58 C54 O59 123.9(2)
O58 C54 C53 123.0(2)
O59 C54 C53 113.0(2)
C51 O55 Ir 125.60(13)
C51 O56 C57 116.20(17)
O56 C57 H57A 109.5
O56 C57 H57B 109.5
H57A C57 H57B 109.5
O56 C57 H57C 109.5
H57A C57 H57C 109.5
H57B C57 H57C 109.5
C54 O59 C510 117.2(2)
O59 C510 H51A 109.5
O59 C510 H51B 109.5
H51A C510 H51B 109.5
O59 C510 H51C 109.5
H51A C510 H51C 109.5
H51B C510 H51C 109.5

loop_
_geom_bond_atom_site_label_1
_geom_bond_atom_site_label_2
_geom_bond_distance
Ir C42 2.0075(19)
Ir N12 2.0211(16)
Ir O55 2.0744(13)
Ir N22 2.1003(16)
Ir N32 2.1822(16)
Ir H1 1.49(3)
B N31 1.530(3)
B N21 1.541(3)
B N11 1.547(3)
B H0B 1.0000
N11 C15 1.354(3)
N11 N12 1.376(2)
N12 C13 1.338(3)
C13 C14 1.401(3)
C13 C16 1.483(3)
C14 C15 1.374(3)
C14 H14 0.9500
C15 C17 1.495(3)
C16 H16A 0.9800
C16 H16B 0.9800
C16 H16C 0.9800
C17 H17A 0.9800
C17 H17B 0.9800
C17 H17C 0.9800
N21 C25 1.357(3)
N21 N22 1.372(2)
N22 C23 1.339(3)
C23 C24 1.399(3)
C23 C26 1.486(3)
C24 C25 1.369(4)
C24 H24 0.9500
C25 C27 1.498(4)
C26 H26A 0.9800
C26 H26B 0.9800
C26 H26C 0.9800
C27 H27A 0.9800
C27 H27B 0.9800
C27 H27C 0.9800
N31 C35 1.352(3)
N31 N32 1.378(2)
N32 C33 1.336(3)
C33 C34 1.398(3)
C33 C36 1.483(3)
C34 C35 1.375(3)
C34 H34 0.9500
C35 C37 1.489(3)
C36 H36A 0.9800
C36 H36B 0.9800
C36 H36C 0.9800
C37 H37A 0.9800
C37 H37B 0.9800
C37 H37C 0.9800
C41 O45 1.204(3)
C41 O46 1.342(3)
C41 C42 1.501(3)
C42 C43 1.363(3)
C43 C44 1.474(3)
C43 C52 1.525(3)
C44 O48 1.206(3)
C44 O49 1.351(2)
O46 C47 1.437(3)
C47 H47A 0.9800
C47 H47B 0.9800
C47 H47C 0.9800
O49 C410 1.447(3)
C410 H41A 0.9800
C410 H41B 0.9800
C410 H41C 0.9800
C51 O55 1.230(2)
C51 O56 1.313(2)
C51 C52 1.506(3)
C52 C53 1.542(3)
C52 H52 1.0000
C53 C54 1.516(3)
C53 H53A 0.9900
C53 H53B 0.9900
C54 O58 1.193(3)
C54 O59 1.317(3)
O56 C57 1.456(3)
C57 H57A 0.9800
C57 H57B 0.9800
C57 H57C 0.9800
O59 C510 1.458(3)
C510 H51A 0.9800
C510 H51B 0.9800
C510 H51C 0.9800

loop_
_geom_torsion_atom_site_label_1
_geom_torsion_atom_site_label_2
_geom_torsion_atom_site_label_3
_geom_torsion_atom_site_label_4
_geom_torsion
N31 B N11 C15 128.3(2)
N21 B N11 C15 -113.1(2)
N31 B N11 N12 -67.0(2)
N21 B N11 N12 51.6(2)
C15 N11 N12 C13 1.2(2)
B N11 N12 C13 -166.39(18)
C15 N11 N12 Ir 179.58(13)
B N11 N12 Ir 12.0(2)
C42 Ir N12 C13 -54.78(19)
N22 Ir N12 C13 125.42(19)
N32 Ir N12 C13 -149.14(19)
C42 Ir N12 N11 127.38(14)
N22 Ir N12 N11 -52.42(13)
N32 Ir N12 N11 33.02(14)
N11 N12 C13 C14 -1.6(2)
Ir N12 C13 C14 -179.63(15)
N11 N12 C13 C16 175.97(19)
Ir N12 C13 C16 -2.0(3)
N12 C13 C14 C15 1.4(2)
C16 C13 C14 C15 -176.0(2)
N12 N11 C15 C14 -0.3(2)
B N11 C15 C14 165.7(2)
N12 N11 C15 C17 178.9(2)
B N11 C15 C17 -15.1(3)
C13 C14 C15 N11 -0.7(2)
C13 C14 C15 C17 -179.8(2)
N31 B N21 C25 -119.4(2)
N11 B N21 C25 121.5(2)
N31 B N21 N22 61.5(2)
N11 B N21 N22 -57.6(2)
C25 N21 N22 C23 -0.1(2)
B N21 N22 C23 179.15(18)
C25 N21 N22 Ir -178.56(14)
B N21 N22 Ir 0.7(2)
N12 Ir N22 C23 -131.6(2)
O55 Ir N22 C23 49.3(2)
N32 Ir N22 C23 136.8(2)
N12 Ir N22 N21 46.36(14)
O55 Ir N22 N21 -132.81(14)
N32 Ir N22 N21 -45.28(14)
N21 N22 C23 C24 -0.3(2)
Ir N22 C23 C24 177.77(15)
N21 N22 C23 C26 179.4(2)
Ir N22 C23 C26 -2.5(3)
N22 C23 C24 C25 0.6(3)
C26 C23 C24 C25 -179.1(2)
N22 N21 C25 C24 0.5(2)
B N21 C25 C24 -178.6(2)
N22 N21 C25 C27 -176.7(2)
B N21 C25 C27 4.1(4)
C23 C24 C25 N21 -0.7(3)
C23 C24 C25 C27 176.3(3)
N21 B N31 C35 116.0(2)
N11 B N31 C35 -125.8(2)
N21 B N31 N32 -60.3(2)
N11 B N31 N32 57.9(2)
C35 N31 N32 C33 -0.5(2)
B N31 N32 C33 176.51(18)
C35 N31 N32 Ir -178.14(13)
B N31 N32 Ir -1.1(2)
C42 Ir N32 C33 46.6(2)
N12 Ir N32 C33 144.2(2)
O55 Ir N32 C33 -39.8(2)
N22 Ir N32 C33 -131.2(2)
C42 Ir N32 N31 -136.77(14)
N12 Ir N32 N31 -39.23(14)
O55 Ir N32 N31 136.82(14)
N22 Ir N32 N31 45.40(14)
N31 N32 C33 C34 0.9(2)
Ir N32 C33 C34 177.74(16)
N31 N32 C33 C36 -179.0(2)
Ir N32 C33 C36 -2.2(3)
N32 C33 C34 C35 -1.0(3)
C36 C33 C34 C35 179.0(2)
N32 N31 C35 C34 -0.1(2)
B N31 C35 C34 -176.7(2)
N32 N31 C35 C37 177.6(2)
B N31 C35 C37 1.0(4)
C33 C34 C35 N31 0.6(3)
C33 C34 C35 C37 -176.9(2)
O45 C41 C42 C43 -102.2(2)
O46 C41 C42 C43 84.5(2)
O45 C41 C42 Ir 83.3(2)
O46 C41 C42 Ir -90.02(17)
N12 Ir C42 C43 151.99(18)
O55 Ir C42 C43 -28.85(18)
N32 Ir C42 C43 -116.22(18)
N12 Ir C42 C41 -33.98(15)
O55 Ir C42 C41 145.18(14)
N32 Ir C42 C41 57.81(15)
C41 C42 C43 C44 4.7(3)
Ir C42 C43 C44 178.55(16)
C41 C42 C43 C52 -174.26(19)
Ir C42 C43 C52 -0.4(3)
C42 C43 C44 O48 3.0(4)
C52 C43 C44 O48 -178.0(2)
C42 C43 C44 O49 -178.98(19)
C52 C43 C44 O49 0.0(3)
O45 C41 O46 C47 1.2(3)
C42 C41 O46 C47 174.8(2)
O48 C44 O49 C410 -2.4(3)
C43 C44 O49 C410 179.43(19)
O55 C51 C52 C43 -45.0(3)
O56 C51 C52 C43 131.6(2)
O55 C51 C52 C53 79.9(3)
O56 C51 C52 C53 -103.5(2)
C42 C43 C52 C51 41.3(3)
C44 C43 C52 C51 -137.7(2)
C42 C43 C52 C53 -83.5(2)
C44 C43 C52 C53 97.5(2)
C51 C52 C53 C54 51.2(3)
C43 C52 C53 C54 175.59(19)
C52 C53 C54 O58 -63.6(4)
C52 C53 C54 O59 118.4(2)
O56 C51 O55 Ir -171.12(15)
C52 C51 O55 Ir 5.3(3)
C42 Ir O55 C51 27.52(17)
N22 Ir O55 C51 -152.65(17)
N32 Ir O55 C51 121.83(17)
O55 C51 O56 C57 -4.8(3)
C52 C51 O56 C57 178.4(2)
O58 C54 O59 C510 -0.4(4)
C53 C54 O59 C510 177.6(2)
